data_7007035
loop_
_publ_author_name
'Kitadai, Kunihiko'
'Takahashi, Masashi'
'Takeda, Masuo'
'Bhargava, Suresh K.'
'Priv\'er, Steven H'
'Bennett, Martin A.'

_publ_section_title
;
 Synthesis, structures and reactions of cyclometallated gold complexes
 containing (2-diphenylarsino-n-methyl)phenyl (n = 5, 6).
;
_journal_issue 21
_journal_name_full 'Dalton transactions (Cambridge, England : 2003)'
_journal_page_first 2560
_journal_page_last 2571
_journal_paper_doi 10.1039/b516538e
_journal_year 2006
_chemical_formula_sum 'C38 H32 As2'
_chemical_formula_weight 638.48
_chemical_name_systematic
;
?
;
_space_group_IT_number 5
_symmetry_cell_setting monoclinic
_symmetry_space_group_name_Hall 'C 2y'
_symmetry_space_group_name_H-M 'C 1 2 1'
_atom_sites_solution_hydrogens geom
_atom_sites_solution_primary direct
_atom_sites_solution_secondary difmap
_audit_creation_method SHELXL-97
_cell_angle_alpha 90.00
_cell_angle_beta 111.204(4)
_cell_angle_gamma 90.00
_cell_formula_units_Z 2
_cell_length_a 19.799(4)
_cell_length_b 6.8375(15)
_cell_length_c 12.489(3)
_cell_measurement_temperature 293(2)
_cell_volume 1576.2(6)
_computing_cell_refinement 'Bruker SMART'
_computing_data_collection 'Bruker SMART'
_computing_data_reduction 'Bruker SAINT'
_computing_molecular_graphics 'Bruker SHELXTL'
_computing_publication_material 'Bruker SHELXTL'
_computing_structure_refinement 'SHELXL-97 (Sheldrick, 1997)'
_computing_structure_solution 'SHELXS-97 (Sheldrick, 1990)'
_diffrn_ambient_temperature 293(2)
_diffrn_measured_fraction_theta_full 0.987
_diffrn_measured_fraction_theta_max 0.987
_diffrn_measurement_device_type 'CCD area detector'
_diffrn_measurement_method 'phi and omega scans'
_diffrn_radiation_monochromator graphite
_diffrn_radiation_source 'fine-focus sealed tube'
_diffrn_radiation_type MoK\a
_diffrn_radiation_wavelength 0.71073
_diffrn_reflns_av_R_equivalents 0.0300
_diffrn_reflns_av_sigmaI/netI 0.0588
_diffrn_reflns_limit_h_max 26
_diffrn_reflns_limit_h_min -16
_diffrn_reflns_limit_k_max 8
_diffrn_reflns_limit_k_min -9
_diffrn_reflns_limit_l_max 13
_diffrn_reflns_limit_l_min -16
_diffrn_reflns_number 5585
_diffrn_reflns_theta_full 28.34
_diffrn_reflns_theta_max 28.34
_diffrn_reflns_theta_min 1.75
_exptl_absorpt_coefficient_mu 2.144
_exptl_absorpt_correction_type empirical
_exptl_absorpt_process_details 'SADABS Sheldrick 1996'
_exptl_crystal_colour colourless
_exptl_crystal_density_diffrn 1.345
_exptl_crystal_density_meas 0
_exptl_crystal_density_method 'not measured'
_exptl_crystal_description block
_exptl_crystal_F_000 652
_exptl_crystal_size_max 0.37
_exptl_crystal_size_mid 0.20
_exptl_crystal_size_min 0.11
_refine_diff_density_max 1.058
_refine_diff_density_min -0.483
_refine_diff_density_rms 0.093
_refine_ls_abs_structure_details 'Flack H D (1983), Acta Cryst. A39, 876-881'
_refine_ls_abs_structure_Flack 0.062(16)
_refine_ls_extinction_method none
_refine_ls_goodness_of_fit_ref 0.971
_refine_ls_hydrogen_treatment constr
_refine_ls_matrix_type full
_refine_ls_number_parameters 182
_refine_ls_number_reflns 3661
_refine_ls_number_restraints 1
_refine_ls_restrained_S_all 0.971
_refine_ls_R_factor_all 0.0520
_refine_ls_R_factor_gt 0.0427
_refine_ls_shift/su_max 0.001
_refine_ls_shift/su_mean 0.000
_refine_ls_structure_factor_coef Fsqd
_refine_ls_weighting_details 'calc w=1/[\s^2^(Fo^2^)+(0.0524P)^2^+0.0000P] where P=(Fo^2^+2Fc^2^)/3'
_refine_ls_weighting_scheme calc
_refine_ls_wR_factor_gt 0.0981
_refine_ls_wR_factor_ref 0.1009
_reflns_number_gt 3002
_reflns_number_total 3661
_reflns_threshold_expression >2sigma(I)
_cod_data_source_file b516538e.txt
_cod_data_source_block compound8
_cod_depositor_comments
;
The following automatic conversions were performed:
'_symmetry_cell_setting' value 'Monoclinic' changed to 'monoclinic'
according to '/home/saulius/struct/CIF-dictionaries/cif_core.dic'
dictionary named 'cif_core.dic' version 2.4.1 from 2010-06-29.

Automatic conversion script
Id: cif_fix_enum 1527 2010-12-29 10:47:43Z saulius 
;
_cod_original_cell_volume 1576.3(6)
_cod_original_sg_symbol_H-M C2
_cod_database_code 7007035

loop_
_symmetry_equiv_pos_as_xyz
'x, y, z'
'-x, y, -z'
'x+1/2, y+1/2, z'
'-x+1/2, y+1/2, -z'

loop_
_atom_site_label
_atom_site_type_symbol
_atom_site_fract_x
_atom_site_fract_y
_atom_site_fract_z
_atom_site_U_iso_or_equiv
_atom_site_adp_type
_atom_site_occupancy
_atom_site_symmetry_multiplicity
_atom_site_calc_flag
_atom_site_refinement_flags
_atom_site_disorder_assembly
_atom_site_disorder_group
As1 As 0.514532(16) 0.77801(7) 0.66445(2) 0.04866(13) Uani 1 1 d . . .
C1 C 0.57448(19) 0.5890(6) 0.6195(3) 0.0448(8) Uani 1 1 d . . .
C2 C 0.54040(19) 0.4593(6) 0.5303(3) 0.0429(8) Uani 1 1 d . . .
C3 C 0.5807(2) 0.3245(6) 0.4964(3) 0.0517(11) Uani 1 1 d . . .
C4 C 0.6562(2) 0.3176(7) 0.5471(3) 0.0553(12) Uani 1 1 d . . .
C5 C 0.6896(2) 0.4510(7) 0.6342(3) 0.0572(10) Uani 1 1 d . . .
C6 C 0.6504(2) 0.5842(7) 0.6704(3) 0.0527(9) Uani 1 1 d . . .
C7 C 0.6988(3) 0.1733(9) 0.5071(5) 0.0874(16) Uani 1 1 d . . .
C8 C 0.5894(2) 0.8902(6) 0.8014(3) 0.0502(8) Uani 1 1 d . . .
C9 C 0.6009(2) 0.8376(6) 0.9132(3) 0.0600(11) Uani 1 1 d . . .
C10 C 0.6522(3) 0.9341(9) 1.0033(4) 0.0772(14) Uani 1 1 d . . .
C11 C 0.6945(3) 1.0779(8) 0.9829(4) 0.0715(12) Uani 1 1 d . . .
C12 C 0.6840(3) 1.1304(7) 0.8727(4) 0.0702(12) Uani 1 1 d . . .
C13 C 0.6303(3) 1.0390(7) 0.7820(4) 0.0640(11) Uani 1 1 d . . .
C14 C 0.4697(2) 0.6005(7) 0.7397(3) 0.0523(9) Uani 1 1 d . . .
C15 C 0.4007(2) 0.6513(8) 0.7378(5) 0.0757(14) Uani 1 1 d . . .
C16 C 0.3662(3) 0.5333(12) 0.7892(6) 0.102(2) Uani 1 1 d . . .
C17 C 0.3947(4) 0.3610(11) 0.8386(6) 0.109(2) Uani 1 1 d . . .
C18 C 0.4634(4) 0.3045(13) 0.8397(4) 0.0917(18) Uani 1 1 d . . .
C19 C 0.4990(3) 0.4260(8) 0.7911(4) 0.0682(12) Uani 1 1 d . . .
H3 H 0.5570 0.2361 0.4383 0.062 Uiso 1 1 calc R . .
H5 H 0.7398 0.4500 0.6689 0.069 Uiso 1 1 calc R . .
H6 H 0.6743 0.6717 0.7289 0.063 Uiso 1 1 calc R . .
H7A H 0.6709 0.0560 0.4819 0.131 Uiso 1 1 calc R . .
H7B H 0.7431 0.1428 0.5692 0.131 Uiso 1 1 calc R . .
H7C H 0.7098 0.2283 0.4446 0.131 Uiso 1 1 calc R . .
H9 H 0.5741 0.7366 0.9280 0.072 Uiso 1 1 calc R . .
H10 H 0.6582 0.9013 1.0784 0.093 Uiso 1 1 calc R . .
H11 H 0.7301 1.1392 1.0439 0.086 Uiso 1 1 calc R . .
H12 H 0.7126 1.2270 0.8583 0.084 Uiso 1 1 calc R . .
H13 H 0.6219 1.0791 0.7072 0.077 Uiso 1 1 calc R . .
H15 H 0.3786 0.7655 0.7014 0.091 Uiso 1 1 calc R . .
H16 H 0.3215 0.5722 0.7906 0.123 Uiso 1 1 calc R . .
H17 H 0.3693 0.2813 0.8712 0.131 Uiso 1 1 calc R . .
H18 H 0.4841 0.1867 0.8729 0.110 Uiso 1 1 calc R . .
H19 H 0.5447 0.3899 0.7928 0.082 Uiso 1 1 calc R . .

loop_
_atom_site_aniso_label
_atom_site_aniso_U_11
_atom_site_aniso_U_22
_atom_site_aniso_U_33
_atom_site_aniso_U_23
_atom_site_aniso_U_13
_atom_site_aniso_U_12
As1 0.04836(19) 0.0502(2) 0.04438(17) 0.0031(2) 0.01312(12) 0.0110(2)
C1 0.0440(19) 0.048(2) 0.0447(17) 0.0031(15) 0.0189(15) 0.0035(16)
C2 0.0417(19) 0.046(2) 0.0428(16) 0.0037(14) 0.0168(15) -0.0007(15)
C3 0.0504(19) 0.056(3) 0.0519(18) -0.0034(15) 0.0226(16) 0.0013(16)
C4 0.053(2) 0.061(4) 0.0589(19) 0.0054(18) 0.0281(17) 0.0080(19)
C5 0.0393(19) 0.069(3) 0.063(2) 0.007(2) 0.0185(17) 0.0078(18)
C6 0.045(2) 0.060(2) 0.0492(18) 0.0005(17) 0.0124(16) -0.0031(18)
C7 0.075(3) 0.094(4) 0.100(4) -0.006(3) 0.040(3) 0.024(3)
C8 0.053(2) 0.048(2) 0.0479(18) 0.0008(15) 0.0157(16) 0.0120(16)
C9 0.062(2) 0.061(3) 0.055(2) 0.0003(16) 0.0186(18) 0.0018(18)
C10 0.090(4) 0.085(4) 0.047(2) 0.001(2) 0.014(2) 0.010(3)
C11 0.069(3) 0.064(3) 0.069(3) -0.012(2) 0.010(2) 0.002(2)
C12 0.063(3) 0.062(3) 0.080(3) -0.006(2) 0.019(2) -0.008(2)
C13 0.074(3) 0.065(3) 0.054(2) 0.0044(19) 0.024(2) 0.002(2)
C14 0.049(2) 0.059(2) 0.0503(19) -0.0010(18) 0.0195(16) 0.0119(18)
C15 0.053(3) 0.091(4) 0.090(3) -0.003(3) 0.033(2) 0.014(2)
C16 0.083(4) 0.118(6) 0.133(5) -0.003(4) 0.072(4) -0.004(4)
C17 0.128(6) 0.115(6) 0.115(5) 0.007(4) 0.081(5) -0.026(4)
C18 0.132(4) 0.075(5) 0.089(3) 0.015(3) 0.065(3) 0.008(4)
C19 0.069(3) 0.074(3) 0.070(3) 0.010(2) 0.035(2) 0.013(2)

loop_
_atom_type_symbol
_atom_type_description
_atom_type_scat_dispersion_real
_atom_type_scat_dispersion_imag
_atom_type_scat_source
C C 0.0033 0.0016 'International Tables Vol C Tables 4.2.6.8 and 6.1.1.4'
H H 0.0000 0.0000 'International Tables Vol C Tables 4.2.6.8 and 6.1.1.4'
As As 0.0499 2.0058 'International Tables Vol C Tables 4.2.6.8 and 6.1.1.4'

loop_
_geom_angle_atom_site_label_1
_geom_angle_atom_site_label_2
_geom_angle_atom_site_label_3
_geom_angle
_geom_angle_site_symmetry_1
_geom_angle_site_symmetry_3
_geom_angle_publ_flag
C1 C2 C2 121.5(3) . 2_656 ?
C2 C1 As1 118.6(3) . . ?
C2 C1 C6 118.5(3) . . ?
C2 C3 C4 121.7(4) . . ?
C3 C2 C1 120.2(3) . . ?
C3 C2 C2 118.3(3) . 2_656 ?
C3 C4 C7 120.7(4) . . ?
C5 C4 C3 117.4(4) . . ?
C5 C4 C7 121.9(4) . . ?
C5 C6 C1 120.3(4) . . ?
C6 C1 As1 122.9(3) . . ?
C6 C5 C4 121.8(4) . . ?
C8 As1 C1 99.30(15) . . ?
C8 C9 C10 120.3(4) . . ?
C8 C13 C12 121.0(4) . . ?
C9 C8 As1 125.1(3) . . ?
C11 C10 C9 120.6(4) . . ?
C11 C12 C13 119.8(5) . . ?
C12 C11 C10 119.7(5) . . ?
C13 C8 As1 116.2(3) . . ?
C13 C8 C9 118.6(4) . . ?
C14 As1 C1 99.01(17) . . ?
C14 As1 C8 98.97(17) . . ?
C15 C14 As1 116.9(3) . . ?
C16 C15 C14 119.9(5) . . ?
C16 C17 C18 119.1(6) . . ?
C17 C16 C15 122.2(6) . . ?
C18 C19 C14 122.3(5) . . ?
C19 C14 As1 125.3(3) . . ?
C19 C14 C15 117.8(4) . . ?
C19 C18 C17 118.7(7) . . ?

loop_
_geom_bond_atom_site_label_1
_geom_bond_atom_site_label_2
_geom_bond_distance
_geom_bond_site_symmetry_2
_geom_bond_publ_flag
As1 C8 1.969(4) . ?
As1 C14 1.936(4) . ?
C1 As1 1.969(4) . ?
C2 C1 1.393(5) . ?
C2 C2 1.502(7) 2_656 ?
C2 C3 1.382(5) . ?
C4 C3 1.397(5) . ?
C4 C5 1.390(6) . ?
C4 C7 1.496(6) . ?
C6 C1 1.405(5) . ?
C6 C5 1.375(6) . ?
C8 C9 1.379(5) . ?
C8 C13 1.375(6) . ?
C9 C10 1.380(7) . ?
C11 C10 1.374(8) . ?
C12 C11 1.363(7) . ?
C12 C13 1.390(6) . ?
C15 C14 1.400(6) . ?
C15 C16 1.359(8) . ?
C16 C17 1.354(9) . ?
C18 C17 1.408(9) . ?
C19 C14 1.380(7) . ?
C19 C18 1.366(9) . ?
